data_4131529
loop_
_publ_author_name
'Liu, Zhen'
'Wang, Yanyan'
'Wang, Zichen'
'Zeng, Tian'
'Liu, Peng'
'Engle, Keary M.'

_publ_section_title
;
 Catalytic Intermolecular Carboamination of Unactivated Alkenes via
 Directed Aminopalladation.
;
_journal_issue 32
_journal_name_full 'Journal of the American Chemical Society'
_journal_page_first 11261
_journal_page_last 11270
_journal_paper_doi 10.1021/jacs.7b06520
_journal_volume 139
_journal_year 2017
_chemical_formula_moiety 'C25 H23 N3 O3'
_chemical_formula_sum 'C25 H23 N3 O3'
_chemical_formula_weight 413.46
_space_group_crystal_system monoclinic
_space_group_IT_number 14
_space_group_name_Hall '-P 2ybc'
_space_group_name_H-M_alt 'P 1 21/c 1'
_atom_sites_solution_hydrogens mixed
_audit_creation_date 2016-10-10
_audit_creation_method
;
Olex2 1.2-beta
(compiled 2016.09.09 svn.r3337 for OlexSys, GUI svn.r5227)
;
_cell_angle_alpha 90
_cell_angle_beta 115.924(2)
_cell_angle_gamma 90
_cell_formula_units_Z 4
_cell_length_a 21.3828(12)
_cell_length_b 4.8830(3)
_cell_length_c 22.4473(13)
_cell_measurement_reflns_used 9537
_cell_measurement_temperature 100(2)
_cell_measurement_theta_max 70.92
_cell_measurement_theta_min 2.30
_cell_volume 2107.9(2)
_computing_cell_refinement 'SAINT v8.37A (Bruker, 2015)'
_computing_data_reduction 'SAINT v8.37A (Bruker, 2015)'
_computing_molecular_graphics 'Olex2 (Dolomanov et al., 2009)'
_computing_publication_material 'Olex2 (Dolomanov et al., 2009)'
_computing_structure_refinement 'XL (Sheldrick, 2008)'
_diffrn_ambient_temperature 100.0
_diffrn_measured_fraction_theta_full 0.997
_diffrn_measured_fraction_theta_max 0.996
_diffrn_measurement_device_type 'Bruker APEX-II CCD'
_diffrn_measurement_method '\f and \w scans'
_diffrn_radiation_type CuK\a
_diffrn_radiation_wavelength 1.54178
_diffrn_reflns_av_R_equivalents 0.0443
_diffrn_reflns_av_unetI/netI 0.0214
_diffrn_reflns_Laue_measured_fraction_full 0.997
_diffrn_reflns_Laue_measured_fraction_max 0.996
_diffrn_reflns_limit_h_max 26
_diffrn_reflns_limit_h_min -26
_diffrn_reflns_limit_k_max 5
_diffrn_reflns_limit_k_min -5
_diffrn_reflns_limit_l_max 24
_diffrn_reflns_limit_l_min -26
_diffrn_reflns_number 47210
_diffrn_reflns_point_group_measured_fraction_full 0.997
_diffrn_reflns_point_group_measured_fraction_max 0.996
_diffrn_reflns_theta_full 67.679
_diffrn_reflns_theta_max 70.060
_diffrn_reflns_theta_min 2.297
_diffrn_standards_number 0
_exptl_absorpt_coefficient_mu 0.701
_exptl_absorpt_correction_T_max 0.5220
_exptl_absorpt_correction_T_min 0.4448
_exptl_absorpt_correction_type multi-scan
_exptl_absorpt_process_details
;
SADABS-2016/2 (Bruker,2016/2) was used for absorption correction.
wR2(int) was 0.0819 before and 0.0621 after correction.
The Ratio of minimum to maximum transmission is 0.8521.
The \l/2 correction factor is Not present.
;
_exptl_crystal_colour colourless
_exptl_crystal_colour_primary colourless
_exptl_crystal_density_diffrn 1.303
_exptl_crystal_description needle
_exptl_crystal_F_000 872
_exptl_crystal_size_max 0.3
_exptl_crystal_size_mid 0.065
_exptl_crystal_size_min 0.065
_refine_diff_density_max 0.229
_refine_diff_density_min -0.204
_refine_diff_density_rms 0.036
_refine_ls_extinction_coef 0.00099(15)
_refine_ls_extinction_expression Fc^*^=kFc[1+0.001xFc^2^\l^3^/sin(2\q)]^-1/4^
_refine_ls_extinction_method 'SHELXL-2014/7 (Sheldrick 2014'
_refine_ls_goodness_of_fit_ref 1.058
_refine_ls_hydrogen_treatment mixed
_refine_ls_matrix_type full
_refine_ls_number_parameters 287
_refine_ls_number_reflns 3967
_refine_ls_number_restraints 0
_refine_ls_restrained_S_all 1.058
_refine_ls_R_factor_all 0.0371
_refine_ls_R_factor_gt 0.0340
_refine_ls_shift/su_max 0.001
_refine_ls_shift/su_mean 0.000
_refine_ls_structure_factor_coef Fsqd
_refine_ls_weighting_details 'w=1/[\s^2^(Fo^2^)+(0.0352P)^2^+0.9598P] where P=(Fo^2^+2Fc^2^)/3'
_refine_ls_weighting_scheme calc
_refine_ls_wR_factor_gt 0.0837
_refine_ls_wR_factor_ref 0.0860
_reflns_Friedel_coverage 0.000
_reflns_number_gt 3647
_reflns_number_total 3967
_reflns_threshold_expression 'I > 2\s(I)'
_cod_data_source_file ja7b06520_si_002.cif
_cod_data_source_block engle22
_cod_database_code 4131529
_shelx_space_group_comment
;
The symmetry employed for this shelxl refinement is uniquely defined
by the following loop, which should always be used as a source of
symmetry information in preference to the above space-group names.
They are only intended as comments.
;
_olex2_refinement_description
;
1. Fixed Uiso
 At 1.2 times of:
  All C(H) groups, All C(H,H) groups
 At 1.5 times of:
  All C(H,H,H) groups
2.a Ternary CH refined with riding coordinates:
 C12(H12)
2.b Secondary CH2 refined with riding coordinates:
 C11(H11A,H11B), C17(H17A,H17B)
2.c Aromatic/amide H refined with riding coordinates:
 C1(H1), C2(H2A), C3(H3), C5(H5), C6(H6), C7(H7), C13(H13), C20(H20), C21(H21),
  C22(H22), C23(H23)
2.d Idealised Me refined as rotating group:
 C15(H15A,H15B,H15C), C16(H16A,H16B,H16C)
;
_shelx_shelxl_version_number 2014/7
_olex2_submission_special_instructions 'No special instructions were received'

loop_
_space_group_symop_operation_xyz
'x, y, z'
'-x, y+1/2, -z+1/2'
'-x, -y, -z'
'x, -y-1/2, z-1/2'

loop_
_atom_site_label
_atom_site_type_symbol
_atom_site_fract_x
_atom_site_fract_y
_atom_site_fract_z
_atom_site_U_iso_or_equiv
_atom_site_adp_type
_atom_site_occupancy
_atom_site_site_symmetry_order
_atom_site_calc_flag
_atom_site_refinement_flags_posn
O1 O 0.72887(4) 0.79830(17) 0.52679(4) 0.0238(2) Uani 1 1 d .
O2 O 0.75893(4) -0.02934(18) 0.71899(4) 0.0253(2) Uani 1 1 d .
O3 O 0.90606(4) 0.70427(17) 0.79787(4) 0.0222(2) Uani 1 1 d .
N1 N 0.51601(5) 0.2775(2) 0.44732(5) 0.0259(2) Uani 1 1 d .
N2 N 0.64655(5) 0.4640(2) 0.49231(5) 0.0212(2) Uani 1 1 d .
H2 H 0.6333(8) 0.315(3) 0.5043(7) 0.028(4) Uiso 1 1 d .
N3 N 0.83611(5) 0.3340(2) 0.74476(4) 0.0164(2) Uani 1 1 d .
C1 C 0.45217(7) 0.1807(3) 0.42585(7) 0.0348(3) Uani 1 1 d .
H1 H 0.4438 0.0421 0.4512 0.042 Uiso 1 1 calc R
C2 C 0.39575(7) 0.2719(4) 0.36739(8) 0.0424(4) Uani 1 1 d .
H2A H 0.3508 0.1952 0.3539 0.051 Uiso 1 1 calc R
C3 C 0.40666(7) 0.4710(3) 0.33066(7) 0.0395(4) Uani 1 1 d .
H3 H 0.3691 0.5348 0.2913 0.047 Uiso 1 1 calc R
C4 C 0.47392(7) 0.5834(3) 0.35107(6) 0.0294(3) Uani 1 1 d .
C5 C 0.49043(8) 0.7904(3) 0.31621(6) 0.0356(3) Uani 1 1 d .
H5 H 0.4551 0.8644 0.2767 0.043 Uiso 1 1 calc R
C6 C 0.55689(8) 0.8839(3) 0.33911(6) 0.0353(3) Uani 1 1 d .
H6 H 0.5674 1.0219 0.3150 0.042 Uiso 1 1 calc R
C7 C 0.61059(7) 0.7797(3) 0.39796(6) 0.0281(3) Uani 1 1 d .
H7 H 0.6567 0.8468 0.4129 0.034 Uiso 1 1 calc R
C8 C 0.59625(6) 0.5815(3) 0.43366(5) 0.0207(3) Uani 1 1 d .
C9 C 0.52721(6) 0.4768(3) 0.41063(6) 0.0220(3) Uani 1 1 d .
C10 C 0.70775(5) 0.5771(2) 0.53614(5) 0.0159(2) Uani 1 1 d .
C11 C 0.74681(5) 0.4055(2) 0.59760(5) 0.0168(2) Uani 1 1 d .
H11A H 0.7405 0.2094 0.5851 0.020 Uiso 1 1 calc R
H11B H 0.7265 0.4372 0.6291 0.020 Uiso 1 1 calc R
C12 C 0.82473(5) 0.4697(2) 0.63219(5) 0.0158(2) Uani 1 1 d .
H12 H 0.8311 0.6667 0.6457 0.019 Uiso 1 1 calc R
C13 C 0.85980(6) 0.4170(3) 0.58757(5) 0.0200(2) Uani 1 1 d .
H13 H 0.8366 0.2982 0.5509 0.024 Uiso 1 1 calc R
C14 C 0.92020(6) 0.5221(3) 0.59498(6) 0.0216(3) Uani 1 1 d .
C15 C 0.95220(7) 0.4460(4) 0.54945(7) 0.0349(3) Uani 1 1 d .
H15A H 0.9963 0.3502 0.5747 0.052 Uiso 1 1 calc GR
H15B H 0.9608 0.6122 0.5297 0.052 Uiso 1 1 calc GR
H15C H 0.9204 0.3259 0.5143 0.052 Uiso 1 1 calc GR
C16 C 0.96320(6) 0.7174(3) 0.64925(7) 0.0297(3) Uani 1 1 d .
H16A H 0.9671 0.8925 0.6298 0.045 Uiso 1 1 calc GR
H16B H 1.0097 0.6401 0.6747 0.045 Uiso 1 1 calc GR
H16C H 0.9409 0.7469 0.6786 0.045 Uiso 1 1 calc GR
C17 C 0.86098(6) 0.2910(2) 0.69422(5) 0.0175(2) Uani 1 1 d .
H17A H 0.8542 0.0961 0.6807 0.021 Uiso 1 1 calc R
H17B H 0.9115 0.3288 0.7140 0.021 Uiso 1 1 calc R
C18 C 0.86336(6) 0.5340(2) 0.79406(5) 0.0170(2) Uani 1 1 d .
C19 C 0.82943(6) 0.4868(2) 0.83889(5) 0.0197(3) Uani 1 1 d .
C20 C 0.83855(7) 0.6217(3) 0.89644(6) 0.0265(3) Uani 1 1 d .
H20 H 0.8700 0.7706 0.9133 0.032 Uiso 1 1 calc R
C21 C 0.79949(8) 0.5290(3) 0.92846(6) 0.0335(3) Uani 1 1 d .
H21 H 0.8046 0.6158 0.9682 0.040 Uiso 1 1 calc R
C22 C 0.75330(7) 0.3120(3) 0.90332(7) 0.0342(3) Uani 1 1 d .
H22 H 0.7273 0.2538 0.9262 0.041 Uiso 1 1 calc R
C23 C 0.74408(7) 0.1771(3) 0.84511(7) 0.0282(3) Uani 1 1 d .
H23 H 0.7123 0.0295 0.8277 0.034 Uiso 1 1 calc R
C24 C 0.78363(6) 0.2692(3) 0.81399(6) 0.0207(3) Uani 1 1 d .
C25 C 0.78852(5) 0.1643(2) 0.75375(5) 0.0183(2) Uani 1 1 d .

loop_
_atom_site_aniso_label
_atom_site_aniso_U_11
_atom_site_aniso_U_22
_atom_site_aniso_U_33
_atom_site_aniso_U_23
_atom_site_aniso_U_13
_atom_site_aniso_U_12
O1 0.0259(4) 0.0195(4) 0.0212(4) 0.0017(3) 0.0060(3) -0.0056(3)
O2 0.0202(4) 0.0240(5) 0.0250(4) -0.0008(4) 0.0036(3) -0.0039(3)
O3 0.0198(4) 0.0225(4) 0.0211(4) -0.0024(3) 0.0060(3) -0.0023(3)
N1 0.0193(5) 0.0295(6) 0.0276(5) -0.0069(4) 0.0091(4) -0.0058(4)
N2 0.0177(5) 0.0230(5) 0.0181(5) 0.0051(4) 0.0035(4) -0.0053(4)
N3 0.0163(4) 0.0194(5) 0.0127(4) -0.0007(4) 0.0057(4) 0.0001(4)
C1 0.0217(6) 0.0392(8) 0.0436(8) -0.0144(6) 0.0142(6) -0.0099(6)
C2 0.0163(6) 0.0486(9) 0.0537(9) -0.0250(8) 0.0073(6) -0.0055(6)
C3 0.0209(6) 0.0442(9) 0.0352(8) -0.0184(7) -0.0045(6) 0.0088(6)
C4 0.0246(6) 0.0311(7) 0.0215(6) -0.0099(5) -0.0001(5) 0.0084(5)
C5 0.0421(8) 0.0335(8) 0.0155(6) -0.0016(5) -0.0019(5) 0.0149(6)
C6 0.0495(8) 0.0313(7) 0.0187(6) 0.0060(5) 0.0090(6) 0.0050(6)
C7 0.0312(7) 0.0296(7) 0.0203(6) 0.0038(5) 0.0084(5) -0.0023(5)
C8 0.0196(6) 0.0239(6) 0.0150(5) -0.0002(5) 0.0043(4) 0.0005(5)
C9 0.0187(6) 0.0240(6) 0.0192(6) -0.0058(5) 0.0045(5) 0.0015(5)
C10 0.0152(5) 0.0187(6) 0.0152(5) -0.0019(4) 0.0080(4) -0.0005(4)
C11 0.0157(5) 0.0186(6) 0.0156(5) 0.0007(4) 0.0062(4) -0.0010(4)
C12 0.0149(5) 0.0174(5) 0.0140(5) -0.0030(4) 0.0052(4) -0.0014(4)
C13 0.0174(5) 0.0285(6) 0.0121(5) -0.0025(4) 0.0048(4) -0.0005(5)
C14 0.0163(5) 0.0283(6) 0.0188(5) 0.0071(5) 0.0062(4) 0.0043(5)
C15 0.0221(6) 0.0616(10) 0.0240(6) 0.0076(6) 0.0128(5) 0.0035(6)
C16 0.0180(6) 0.0265(7) 0.0428(8) -0.0016(6) 0.0116(5) -0.0033(5)
C17 0.0175(5) 0.0207(6) 0.0147(5) -0.0023(4) 0.0074(4) 0.0022(4)
C18 0.0153(5) 0.0189(6) 0.0131(5) 0.0014(4) 0.0027(4) 0.0041(4)
C19 0.0203(5) 0.0217(6) 0.0155(5) 0.0045(4) 0.0065(4) 0.0088(5)
C20 0.0321(7) 0.0286(7) 0.0171(6) 0.0030(5) 0.0091(5) 0.0124(5)
C21 0.0451(8) 0.0390(8) 0.0221(6) 0.0104(6) 0.0201(6) 0.0231(7)
C22 0.0386(7) 0.0424(8) 0.0331(7) 0.0215(6) 0.0264(6) 0.0226(7)
C23 0.0254(6) 0.0308(7) 0.0323(7) 0.0156(6) 0.0162(5) 0.0107(5)
C24 0.0184(5) 0.0236(6) 0.0195(5) 0.0080(5) 0.0078(4) 0.0081(5)
C25 0.0135(5) 0.0199(6) 0.0174(5) 0.0041(4) 0.0029(4) 0.0036(4)

loop_
_atom_type_symbol
_atom_type_description
_atom_type_scat_dispersion_real
_atom_type_scat_dispersion_imag
_atom_type_scat_source
C C 0.0181 0.0091 'International Tables Vol C Tables 4.2.6.8 and 6.1.1.4'
H H 0.0000 0.0000 'International Tables Vol C Tables 4.2.6.8 and 6.1.1.4'
N N 0.0311 0.0180 'International Tables Vol C Tables 4.2.6.8 and 6.1.1.4'
O O 0.0492 0.0322 'International Tables Vol C Tables 4.2.6.8 and 6.1.1.4'

loop_
_geom_angle_atom_site_label_1
_geom_angle_atom_site_label_2
_geom_angle_atom_site_label_3
_geom_angle
C1 N1 C9 117.51(12)
C8 N2 H2 114.4(10)
C10 N2 H2 117.2(10)
C10 N2 C8 127.54(11)
C18 N3 C17 123.16(9)
C25 N3 C17 124.23(9)
C25 N3 C18 112.27(9)
N1 C1 H1 118.2
N1 C1 C2 123.63(15)
C2 C1 H1 118.2
C1 C2 H2A 120.5
C3 C2 C1 119.08(13)
C3 C2 H2A 120.5
C2 C3 H3 120.0
C2 C3 C4 120.04(13)
C4 C3 H3 120.0
C3 C4 C9 116.44(14)
C5 C4 C3 124.21(13)
C5 C4 C9 119.35(12)
C4 C5 H5 119.9
C6 C5 C4 120.18(12)
C6 C5 H5 119.9
C5 C6 H6 119.3
C5 C6 C7 121.32(14)
C7 C6 H6 119.3
C6 C7 H7 119.9
C8 C7 C6 120.11(13)
C8 C7 H7 119.9
N2 C8 C9 116.01(11)
C7 C8 N2 123.97(11)
C7 C8 C9 119.99(11)
N1 C9 C4 123.31(12)
N1 C9 C8 117.65(10)
C4 C9 C8 119.05(12)
O1 C10 N2 122.92(10)
O1 C10 C11 123.13(10)
N2 C10 C11 113.95(10)
C10 C11 H11A 109.0
C10 C11 H11B 109.0
C10 C11 C12 113.12(9)
H11A C11 H11B 107.8
C12 C11 H11A 109.0
C12 C11 H11B 109.0
C11 C12 H12 108.9
C11 C12 C17 110.44(9)
C13 C12 C11 111.95(9)
C13 C12 H12 108.9
C13 C12 C17 107.69(9)
C17 C12 H12 108.9
C12 C13 H13 117.0
C14 C13 C12 125.92(11)
C14 C13 H13 117.0
C13 C14 C15 121.65(12)
C13 C14 C16 124.21(11)
C16 C14 C15 114.13(11)
C14 C15 H15A 109.5
C14 C15 H15B 109.5
C14 C15 H15C 109.5
H15A C15 H15B 109.5
H15A C15 H15C 109.5
H15B C15 H15C 109.5
C14 C16 H16A 109.5
C14 C16 H16B 109.5
C14 C16 H16C 109.5
H16A C16 H16B 109.5
H16A C16 H16C 109.5
H16B C16 H16C 109.5
N3 C17 C12 114.26(9)
N3 C17 H17A 108.7
N3 C17 H17B 108.7
C12 C17 H17A 108.7
C12 C17 H17B 108.7
H17A C17 H17B 107.6
O3 C18 N3 125.21(10)
O3 C18 C19 129.23(11)
N3 C18 C19 105.55(10)
C20 C19 C18 129.99(12)
C20 C19 C24 121.80(12)
C24 C19 C18 108.20(10)
C19 C20 H20 121.5
C19 C20 C21 117.02(13)
C21 C20 H20 121.5
C20 C21 H21 119.4
C22 C21 C20 121.19(12)
C22 C21 H21 119.4
C21 C22 H22 119.2
C21 C22 C23 121.59(12)
C23 C22 H22 119.2
C22 C23 H23 121.6
C24 C23 C22 116.76(13)
C24 C23 H23 121.6
C19 C24 C23 121.64(12)
C19 C24 C25 108.15(10)
C23 C24 C25 130.18(12)
O2 C25 N3 125.37(11)
O2 C25 C24 128.84(11)
N3 C25 C24 105.79(10)

loop_
_geom_bond_atom_site_label_1
_geom_bond_atom_site_label_2
_geom_bond_distance
O1 C10 1.2237(14)
O2 C25 1.2133(15)
O3 C18 1.2098(14)
N1 C1 1.3205(16)
N1 C9 1.3624(17)
N2 H2 0.867(17)
N2 C8 1.4077(15)
N2 C10 1.3639(15)
N3 C17 1.4634(14)
N3 C18 1.3978(15)
N3 C25 1.3936(15)
C1 H1 0.9500
C1 C2 1.411(2)
C2 H2A 0.9500
C2 C3 1.359(3)
C3 H3 0.9500
C3 C4 1.415(2)
C4 C5 1.414(2)
C4 C9 1.4230(17)
C5 H5 0.9500
C5 C6 1.361(2)
C6 H6 0.9500
C6 C7 1.4128(18)
C7 H7 0.9500
C7 C8 1.3738(18)
C8 C9 1.4285(17)
C10 C11 1.5152(15)
C11 H11A 0.9900
C11 H11B 0.9900
C11 C12 1.5318(14)
C12 H12 1.0000
C12 C13 1.5129(15)
C12 C17 1.5355(15)
C13 H13 0.9500
C13 C14 1.3308(17)
C14 C15 1.5040(18)
C14 C16 1.5031(18)
C15 H15A 0.9800
C15 H15B 0.9800
C15 H15C 0.9800
C16 H16A 0.9800
C16 H16B 0.9800
C16 H16C 0.9800
C17 H17A 0.9900
C17 H17B 0.9900
C18 C19 1.4938(16)
C19 C20 1.3857(17)
C19 C24 1.3861(18)
C20 H20 0.9500
C20 C21 1.394(2)
C21 H21 0.9500
C21 C22 1.389(2)
C22 H22 0.9500
C22 C23 1.398(2)
C23 H23 0.9500
C23 C24 1.3863(17)
C24 C25 1.4917(16)
